data_4108740
loop_
_publ_author_name
'Natalie D. Coombs'
'Dragoslav Vidovic'
'Joanna K. Day'
'Amber L. Thompson'
'Delphine D. Le Pevelen'
'Andreas Stasch'
'William Clegg'
'Luca Russo'
'Louise Male'
'Michael B. Hursthouse'
'David J. Willock'
'Simon Aldridge'

_publ_contact_author 'Simon Aldridge'
_publ_contact_author_email Simon.Aldridge@chem.ox.ac.uk
_publ_section_title
;
 Cationic Terminal Gallylene Complexes by Halide Abstraction: Coordination
 Chemistry of a Valence Isoelectronic Analogue of CO and N2
;
_journal_name_full 'Journal of the American Chemical Society'
_journal_page_first 16111
_journal_page_last 16124
_journal_paper_doi 10.1021/ja806655f
_journal_volume 130
_journal_year 2008
_chemical_formula_moiety 'C21 H26 Fe1 Ga1 I1 O2'
_chemical_formula_sum 'C21 H26 Fe Ga I O2'
_chemical_formula_weight 562.91
_space_group_IT_number 14
_symmetry_cell_setting monoclinic
_symmetry_space_group_name_Hall '-P 2yn'
_symmetry_space_group_name_H-M 'P 1 21/n 1'
_atom_sites_solution_hydrogens geom
_atom_sites_solution_primary direct
_audit_creation_date 07-03-26
_audit_creation_method CRYSTALS_ver_12.84
_cell_angle_alpha 90
_cell_angle_beta 98.653(4)
_cell_angle_gamma 90
_cell_formula_units_Z 4
_cell_length_a 12.7935(6)
_cell_length_b 12.8963(8)
_cell_length_c 13.4322(8)
_cell_measurement_reflns_used 4881
_cell_measurement_temperature 150
_cell_measurement_theta_max 27
_cell_measurement_theta_min 1
_cell_volume 2190.9(2)
_computing_cell_refinement 'DENZO/SCALEPACK (Otwinowski & Minor, 1997)'
_computing_data_collection 'COLLECT (Nonius, 1997-2001).'
_computing_data_reduction 'DENZO/SCALEPACK (Otwinowski & Minor, 1997)'
_computing_molecular_graphics 'CAMERON (Watkin et al., 1996)'
_computing_publication_material 'CRYSTALS (Betteridge et al., 2003)'
_computing_structure_refinement 'CRYSTALS (Betteridge et al., 2003)'
_computing_structure_solution 'SIR92 (Altomare et al., 1994)'
_diffrn_ambient_temperature 150
_diffrn_measured_fraction_theta_full 0.995
_diffrn_measured_fraction_theta_max 0.988
_diffrn_measurement_device_type 'Nonius KappaCCD'
_diffrn_measurement_method \w
_diffrn_radiation_monochromator graphite
_diffrn_radiation_type 'Mo K\a'
_diffrn_radiation_wavelength 0.71073
_diffrn_reflns_av_R_equivalents 0.000
_diffrn_reflns_limit_h_max 16
_diffrn_reflns_limit_h_min -16
_diffrn_reflns_limit_k_max 16
_diffrn_reflns_limit_k_min -16
_diffrn_reflns_limit_l_max 17
_diffrn_reflns_limit_l_min -17
_diffrn_reflns_number 9596
_diffrn_reflns_theta_full 26.313
_diffrn_reflns_theta_max 27.410
_diffrn_reflns_theta_min 2.050
_diffrn_standards_number 0
_exptl_absorpt_coefficient_mu 3.312
_exptl_absorpt_correction_T_max 0.94
_exptl_absorpt_correction_T_min 0.79
_exptl_absorpt_correction_type multi-scan
_exptl_absorpt_process_details 'DENZO/SCALEPACK (Otwinowski & Minor, 1997)'
_exptl_crystal_colour yellow
_exptl_crystal_density_diffrn 1.706
_exptl_crystal_description plate
_exptl_crystal_F_000 1112
_exptl_crystal_size_max 0.12
_exptl_crystal_size_mid 0.07
_exptl_crystal_size_min 0.02
_refine_diff_density_max 1.13
_refine_diff_density_min -0.97
_refine_ls_extinction_method none
_refine_ls_goodness_of_fit_ref 0.9873
_refine_ls_hydrogen_treatment constr
_refine_ls_matrix_type full
_refine_ls_number_parameters 235
_refine_ls_number_reflns 2917
_refine_ls_number_restraints 344
_refine_ls_R_factor_all 0.2303
_refine_ls_R_factor_gt 0.0436
_refine_ls_shift/su_max 0.000495
_refine_ls_structure_factor_coef F
_refine_ls_weighting_details
;
 Method, part 1, Chebychev polynomial, (Watkin, 1994, Prince, 1982) 
 [weight] = 1.0/[A~0~*T~0~(x)+A~1~*T~1~(x) ... +A~n-1~]*T~n-1~(x)] 
 where A~i~ are the Chebychev coefficients listed below and x= Fcalc/Fmax 
 Method = Robust Weighting (Prince, 1982) 
 W = [weight] * [1-(deltaF/6*sigmaF)^2^]^2^ 
 A~i~ are: 
 0.601 0.277 0.420 
;
_refine_ls_weighting_scheme calc
_refine_ls_wR_factor_all 0.1439
_refine_ls_wR_factor_gt 0.0456
_refine_ls_wR_factor_ref 0.0456
_reflns_limit_h_max 16
_reflns_limit_h_min -16
_reflns_limit_k_max 16
_reflns_limit_k_min -16
_reflns_limit_l_max 17
_reflns_limit_l_min 0
_reflns_number_gt 2917
_reflns_number_total 4923
_reflns_threshold_expression I>3.0\s(I)
_oxford_diffrn_Wilson_B_factor 1.20
_oxford_diffrn_Wilson_scale 128.71
_oxford_refine_ls_scale 0.07208(13)
_cod_data_source_file ja806655f_si_001_05.cif
_cod_data_source_block 5
_cod_original_sg_symbol_H-M 'P 1 21/n 1 '
_cod_original_formula_sum 'C21 H26 Fe1 Ga1 I1 O2'
_cod_database_code 4108740

loop_
_symmetry_equiv_pos_as_xyz
x,y,z
-x,-y,-z
-x+1/2,y+1/2,-z+1/2
x+1/2,-y+1/2,z+1/2

loop_
_atom_site_label
_atom_site_type_symbol
_atom_site_fract_x
_atom_site_fract_y
_atom_site_fract_z
_atom_site_U_iso_or_equiv
_atom_site_occupancy
_atom_site_adp_type
_atom_site_refinement_flags_posn
_atom_site_refinement_flags_adp
Fe1 Fe 0.25427(8) 0.26370(9) 0.85678(8) 0.0293 1.0000 Uani . .
C2 C 0.2022(5) 0.2133(8) 0.9886(5) 0.0355 1.0000 Uani . U
C3 C 0.1944(6) 0.3196(7) 0.9839(6) 0.0407 1.0000 Uani . .
C4 C 0.2968(6) 0.3642(7) 0.9802(5) 0.0327 1.0000 Uani . .
C5 C 0.3689(5) 0.2800(7) 0.9878(5) 0.0322 1.0000 Uani . .
C6 C 0.3110(6) 0.1873(7) 0.9915(5) 0.0356 1.0000 Uani . U
C7 C 0.3595(8) 0.0803(7) 1.0079(7) 0.0549 1.0000 Uani . .
C8 C 0.4876(5) 0.2918(7) 1.0010(5) 0.0435 1.0000 Uani . .
C9 C 0.3217(8) 0.4770(7) 0.9796(6) 0.0575 1.0000 Uani . .
C10 C 0.0944(7) 0.3824(8) 0.9868(7) 0.0632 1.0000 Uani . .
C11 C 0.1158(7) 0.1363(7) 0.9967(7) 0.0530 1.0000 Uani . .
Ga12 Ga 0.37761(5) 0.29007(7) 0.75003(5) 0.0304 1.0000 Uani . .
C13 C 0.5343(5) 0.2933(7) 0.7606(5) 0.0319 1.0000 Uani . .
C14 C 0.5867(5) 0.1969(7) 0.7603(5) 0.0333 1.0000 Uani . .
C15 C 0.6966(5) 0.1964(7) 0.7655(5) 0.0331 1.0000 Uani . .
C16 C 0.7543(5) 0.2883(7) 0.7681(5) 0.0327 1.0000 Uani . .
C17 C 0.7014(6) 0.3808(7) 0.7674(5) 0.0317 1.0000 Uani . .
C18 C 0.5916(6) 0.3856(6) 0.7619(6) 0.0339 1.0000 Uani . .
C19 C 0.5375(6) 0.4880(6) 0.7564(7) 0.0431 1.0000 Uani . .
C20 C 0.8726(5) 0.2827(7) 0.7726(6) 0.0429 1.0000 Uani . .
C21 C 0.5248(6) 0.0970(6) 0.7576(7) 0.0410 1.0000 Uani . .
I22 I 0.30787(4) 0.28977(5) 0.55737(4) 0.0446 1.0000 Uani . .
C23 C 0.1662(5) 0.3409(7) 0.7712(5) 0.0287 1.0000 Uani . .
O24 O 0.1099(4) 0.3903(5) 0.7202(4) 0.0448 1.0000 Uani . .
C25 C 0.2287(6) 0.1487(8) 0.7888(7) 0.0381 1.0000 Uani . .
O26 O 0.2125(5) 0.0690(5) 0.7515(5) 0.0524 1.0000 Uani . .
H71 H 0.4214 0.0764 0.9755 0.0791 1.0000 Uiso R .
H72 H 0.3785 0.0683 1.0791 0.0790 1.0000 Uiso R .
H73 H 0.3091 0.0293 0.9795 0.0791 1.0000 Uiso R .
H81 H 0.5180 0.2316 0.9741 0.0610 1.0000 Uiso R .
H82 H 0.5147 0.2984 1.0715 0.0610 1.0000 Uiso R .
H83 H 0.5054 0.3531 0.9662 0.0611 1.0000 Uiso R .
H91 H 0.3862 0.4871 0.9521 0.0811 1.0000 Uiso R .
H92 H 0.3297 0.5025 1.0479 0.0810 1.0000 Uiso R .
H93 H 0.2651 0.5133 0.9391 0.0811 1.0000 Uiso R .
H101 H 0.0948 0.4414 0.9435 0.0931 1.0000 Uiso R .
H102 H 0.0917 0.4052 1.0546 0.0931 1.0000 Uiso R .
H103 H 0.0341 0.3398 0.9639 0.0930 1.0000 Uiso R .
H111 H 0.1323 0.0706 0.9687 0.0751 1.0000 Uiso R .
H112 H 0.1097 0.1269 1.0667 0.0751 1.0000 Uiso R .
H113 H 0.0502 0.1627 0.9606 0.0750 1.0000 Uiso R .
H151 H 0.7319 0.1324 0.7667 0.0350 1.0000 Uiso R .
H171 H 0.7402 0.4427 0.7698 0.0351 1.0000 Uiso R .
H191 H 0.5872 0.5412 0.7811 0.0622 1.0000 Uiso R .
H192 H 0.4809 0.4875 0.7959 0.0619 1.0000 Uiso R .
H193 H 0.5089 0.5020 0.6874 0.0621 1.0000 Uiso R .
H201 H 0.9026 0.3498 0.7897 0.0640 1.0000 Uiso R .
H202 H 0.9015 0.2338 0.8232 0.0641 1.0000 Uiso R .
H203 H 0.8902 0.2618 0.7085 0.0640 1.0000 Uiso R .
H211 H 0.5717 0.0393 0.7565 0.0639 1.0000 Uiso R .
H212 H 0.4899 0.0929 0.8161 0.0640 1.0000 Uiso R .
H213 H 0.4732 0.0960 0.6978 0.0640 1.0000 Uiso R .

loop_
_atom_site_aniso_label
_atom_site_aniso_U_11
_atom_site_aniso_U_22
_atom_site_aniso_U_33
_atom_site_aniso_U_23
_atom_site_aniso_U_13
_atom_site_aniso_U_12
Fe1 0.0196(5) 0.0443(8) 0.0241(5) -0.0025(5) 0.0041(4) 0.0004(5)
C2 0.022(3) 0.066(5) 0.021(3) 0.003(4) 0.011(3) -0.007(4)
C3 0.033(4) 0.061(7) 0.028(4) -0.014(4) 0.004(3) 0.008(4)
C4 0.038(5) 0.041(6) 0.020(4) -0.005(4) 0.005(3) -0.001(4)
C5 0.018(3) 0.059(6) 0.019(3) -0.002(4) 0.001(3) -0.003(5)
C6 0.029(3) 0.052(6) 0.025(4) 0.006(4) 0.004(3) -0.004(4)
C7 0.073(6) 0.043(6) 0.048(6) 0.004(5) 0.007(5) 0.009(5)
C8 0.030(4) 0.071(6) 0.026(4) -0.003(5) -0.007(3) 0.002(5)
C9 0.088(7) 0.056(7) 0.029(5) -0.006(4) 0.009(5) 0.010(5)
C10 0.048(5) 0.101(8) 0.040(5) -0.011(5) 0.006(4) 0.018(5)
C11 0.046(5) 0.067(7) 0.047(6) 0.009(5) 0.011(4) -0.018(5)
Ga12 0.0190(4) 0.0440(6) 0.0289(5) -0.0007(5) 0.0063(3) -0.0023(4)
C13 0.027(3) 0.049(5) 0.021(4) 0.001(4) 0.011(3) 0.004(5)
C14 0.029(4) 0.048(6) 0.023(4) -0.013(4) 0.005(3) -0.007(4)
C15 0.022(4) 0.052(6) 0.025(4) 0.002(4) 0.005(3) 0.005(4)
C16 0.024(3) 0.043(5) 0.031(4) 0.010(4) 0.001(3) -0.005(5)
C17 0.030(4) 0.031(5) 0.035(5) 0.003(4) 0.006(4) -0.008(4)
C18 0.033(4) 0.027(5) 0.043(5) -0.001(4) 0.010(4) -0.003(4)
C19 0.031(4) 0.044(6) 0.054(5) -0.001(4) 0.004(4) 0.006(4)
C20 0.017(3) 0.064(6) 0.048(5) 0.002(5) 0.007(3) -0.008(4)
C21 0.030(4) 0.025(5) 0.068(6) -0.004(4) 0.010(4) -0.001(4)
I22 0.0297(3) 0.0751(5) 0.0293(3) -0.0024(3) 0.0052(2) -0.0004(3)
C23 0.011(3) 0.052(5) 0.023(4) 0.004(4) 0.003(3) 0.003(4)
O24 0.033(3) 0.063(4) 0.036(3) 0.007(3) -0.004(3) 0.015(3)
C25 0.028(4) 0.045(6) 0.046(5) 0.016(5) 0.020(4) 0.001(4)
O26 0.061(4) 0.039(4) 0.062(4) -0.007(3) 0.025(3) -0.008(3)

loop_
_atom_type_symbol
_atom_type_scat_dispersion_real
_atom_type_scat_dispersion_imag
_atom_type_scat_Cromer_Mann_a1
_atom_type_scat_Cromer_Mann_b1
_atom_type_scat_Cromer_Mann_a2
_atom_type_scat_Cromer_Mann_b2
_atom_type_scat_Cromer_Mann_a3
_atom_type_scat_Cromer_Mann_b3
_atom_type_scat_Cromer_Mann_a4
_atom_type_scat_Cromer_Mann_b4
_atom_type_scat_Cromer_Mann_c
_atom_type_scat_source
C 0.0033 0.0016 2.3100 20.8439 1.0200 10.2075 1.5886 0.5687 0.8650 51.6512 0.2156 'International Tables Vol C 4.2.6.8 and 6.1.1.4'
H 0.0000 0.0000 0.4930 10.5109 0.3229 26.1257 0.1402 3.1424 0.0408 57.7998 0.0030 'International Tables Vol C 4.2.6.8 and 6.1.1.4'
Fe 0.3463 0.8444 11.7695 4.7611 7.3573 0.3072 3.5222 15.3535 2.3045 76.8805 1.0369 'International Tables Vol C 4.2.6.8 and 6.1.1.4'
Ga 0.2307 1.6083 15.2354 3.0669 6.7006 0.2412 4.3591 10.7805 2.9623 61.4135 1.7189 'International Tables Vol C 4.2.6.8 and 6.1.1.4'
O 0.0106 0.0060 3.0485 13.2771 2.2868 5.7011 1.5463 0.3239 0.8670 32.9089 0.2508 'International Tables Vol C 4.2.6.8 and 6.1.1.4'
I -0.4742 1.8119 20.1472 4.3470 18.9949 0.3814 7.5138 27.7660 2.2735 66.8776 4.0712 'International Tables Vol C 4.2.6.8 and 6.1.1.4'

loop_
_geom_angle_atom_site_label_1
_geom_angle_atom_site_label_2
_geom_angle_atom_site_label_3
_geom_angle
_geom_angle_publ_flag
C2 Fe1 C3 38.4(3) yes
C2 Fe1 C4 66.6(3) yes
C3 Fe1 C4 40.0(3) yes
C2 Fe1 C5 66.2(3) yes
C3 Fe1 C5 65.4(3) yes
C4 Fe1 C5 39.1(3) yes
C2 Fe1 C6 39.9(3) yes
C3 Fe1 C6 65.2(3) yes
C4 Fe1 C6 66.1(3) yes
C5 Fe1 C6 39.1(3) yes
C2 Fe1 Ga12 155.1(2) yes
C3 Fe1 Ga12 145.1(2) yes
C4 Fe1 Ga12 106.1(2) yes
C5 Fe1 Ga12 92.80(18) yes
C6 Fe1 Ga12 115.2(2) yes
C2 Fe1 C23 117.9(3) yes
C3 Fe1 C23 93.4(3) yes
C4 Fe1 C23 103.1(3) yes
C5 Fe1 C23 140.1(4) yes
C6 Fe1 C23 157.2(3) yes
C2 Fe1 C25 96.9(4) yes
C3 Fe1 C25 130.8(3) yes
C4 Fe1 C25 159.8(4) yes
C5 Fe1 C25 124.7(4) yes
C6 Fe1 C25 93.8(4) yes
Ga12 Fe1 C23 86.7(2) yes
Ga12 Fe1 C25 83.8(2) yes
C23 Fe1 C25 94.9(4) yes
Fe1 C2 C3 71.4(4) yes
Fe1 C2 C6 70.3(4) yes
C3 C2 C6 107.5(7) yes
Fe1 C2 C11 126.8(5) yes
C3 C2 C11 127.8(7) yes
C6 C2 C11 124.6(8) yes
Fe1 C3 C2 70.3(4) yes
Fe1 C3 C4 70.4(4) yes
C2 C3 C4 109.8(7) yes
Fe1 C3 C10 128.0(6) yes
C2 C3 C10 125.9(8) yes
C4 C3 C10 124.2(8) yes
Fe1 C4 C3 69.7(4) yes
Fe1 C4 C5 71.0(4) yes
C3 C4 C5 106.1(7) yes
Fe1 C4 C9 128.8(5) yes
C3 C4 C9 125.9(8) yes
C5 C4 C9 127.7(8) yes
Fe1 C5 C4 69.8(4) yes
Fe1 C5 C6 69.2(4) yes
C4 C5 C6 108.2(6) yes
Fe1 C5 C8 131.6(5) yes
C4 C5 C8 124.2(8) yes
C6 C5 C8 127.2(7) yes
Fe1 C6 C2 69.8(4) yes
Fe1 C6 C5 71.7(4) yes
C2 C6 C5 108.3(7) yes
Fe1 C6 C7 129.4(6) yes
C2 C6 C7 126.5(8) yes
C5 C6 C7 124.8(7) yes
C6 C7 H71 109.2 no
C6 C7 H72 109.0 no
H71 C7 H72 109.8 no
C6 C7 H73 109.3 no
H71 C7 H73 109.6 no
H72 C7 H73 109.8 no
C5 C8 H81 109.3 no
C5 C8 H82 109.4 no
H81 C8 H82 109.6 no
C5 C8 H83 109.5 no
H81 C8 H83 109.9 no
H82 C8 H83 109.2 no
C4 C9 H91 109.3 no
C4 C9 H92 108.7 no
H91 C9 H92 110.1 no
C4 C9 H93 109.6 no
H91 C9 H93 109.5 no
H92 C9 H93 109.6 no
C3 C10 H101 109.0 no
C3 C10 H102 109.7 no
H101 C10 H102 109.7 no
C3 C10 H103 109.0 no
H101 C10 H103 109.7 no
H102 C10 H103 109.7 no
C2 C11 H111 110.2 no
C2 C11 H112 108.8 no
H111 C11 H112 109.0 no
C2 C11 H113 108.9 no
H111 C11 H113 109.9 no
H112 C11 H113 110.1 no
Fe1 Ga12 C13 137.20(19) yes
Fe1 Ga12 I22 116.86(4) yes
C13 Ga12 I22 105.16(18) yes
Ga12 C13 C14 117.1(6) yes
Ga12 C13 C18 122.7(6) yes
C14 C13 C18 120.1(6) yes
C13 C14 C15 118.6(7) yes
C13 C14 C21 120.2(6) yes
C15 C14 C21 121.2(8) yes
C14 C15 C16 121.5(8) yes
C14 C15 H151 118.8 no
C16 C15 H151 119.7 no
C15 C16 C17 118.7(6) yes
C15 C16 C20 119.0(8) yes
C17 C16 C20 122.3(8) yes
C16 C17 C18 122.0(7) yes
C16 C17 H171 118.8 no
C18 C17 H171 119.1 no
C17 C18 C13 119.0(7) yes
C17 C18 C19 119.9(7) yes
C13 C18 C19 121.1(7) yes
C18 C19 H191 109.8 no
C18 C19 H192 110.5 no
H191 C19 H192 109.2 no
C18 C19 H193 108.8 no
H191 C19 H193 109.6 no
H192 C19 H193 109.0 no
C16 C20 H201 109.3 no
C16 C20 H202 109.7 no
H201 C20 H202 109.0 no
C16 C20 H203 110.4 no
H201 C20 H203 109.1 no
H202 C20 H203 109.3 no
C14 C21 H211 109.6 no
C14 C21 H212 109.5 no
H211 C21 H212 109.8 no
C14 C21 H213 108.9 no
H211 C21 H213 109.2 no
H212 C21 H213 109.8 no
Fe1 C23 O24 177.9(7) yes
Fe1 C25 O26 174.5(8) yes

loop_
_geom_bond_atom_site_label_1
_geom_bond_atom_site_label_2
_geom_bond_distance
_geom_bond_publ_flag
Fe1 C2 2.087(6) yes
Fe1 C3 2.101(8) yes
Fe1 C4 2.110(8) yes
Fe1 C5 2.125(6) yes
Fe1 C6 2.093(7) yes
Fe1 Ga12 2.3113(12) yes
Fe1 C23 1.787(8) yes
Fe1 C25 1.746(11) yes
C2 C3 1.376(12) yes
C2 C6 1.426(10) yes
C2 C11 1.503(11) yes
C3 C4 1.439(11) yes
C3 C10 1.520(11) yes
C4 C5 1.418(10) yes
C4 C9 1.489(12) yes
C5 C6 1.411(11) yes
C5 C8 1.510(9) yes
C6 C7 1.515(11) yes
C7 H71 0.961 no
C7 H72 0.963 no
C7 H73 0.959 no
C8 H81 0.963 no
C8 H82 0.962 no
C8 H83 0.963 no
C9 H91 0.962 no
C9 H92 0.966 no
C9 H93 0.960 no
C10 H101 0.958 no
C10 H102 0.962 no
C10 H103 0.960 no
C11 H111 0.963 no
C11 H112 0.964 no
C11 H113 0.965 no
Ga12 C13 1.989(6) yes
Ga12 I22 2.6073(9) yes
C13 C14 1.412(11) yes
C13 C18 1.396(11) yes
C14 C15 1.397(9) yes
C14 C21 1.510(11) yes
C15 C16 1.395(11) yes
C15 H151 0.939 no
C16 C17 1.370(11) yes
C16 C20 1.507(9) yes
C17 C18 1.397(10) yes
C17 H171 0.937 no
C18 C19 1.488(11) yes
C19 H191 0.960 no
C19 H192 0.960 no
C19 H193 0.961 no
C20 H201 0.961 no
C20 H202 0.960 no
C20 H203 0.961 no
C21 H211 0.958 no
C21 H212 0.962 no
C21 H213 0.960 no
C23 O24 1.116(8) yes
C25 O26 1.149(10) yes
